data_8100345
loop_
_publ_author_name
'Zhu, Hai-Liang'
'Liu, Wei-Jiang'
'Wang, Ya-Feng'
'Wang, Da-Qi'

_publ_section_title
;
Crystal structure of bis[N-(2-aminopropyl)-salicylaldiminato)]cobalt
(III) perchlorate, C~20~H~26~ClCoN~4~O~6~
;
_journal_issue 2
_journal_name_full 'Zeitschrift f\"ur Kristallographie - New Crystal Structures'
_journal_page_first 255
_journal_page_last 256
_journal_volume 218
_journal_year 2003
_chemical_formula_structural 'C20 H26 Cl Co N4 O6'
_chemical_formula_sum 'C20 H26 Cl Co N4 O6'
_chemical_formula_weight 512.83
_space_group_IT_number 14
_symmetry_cell_setting monoclinic
_symmetry_space_group_name_Hall '-P 2ybc'
_symmetry_space_group_name_H-M 'P 1 21/c 1'
_cell_angle_alpha 90.00
_cell_angle_beta 111.561(6)
_cell_angle_gamma 90.00
_cell_formula_units_Z 4
_cell_length_a 9.703(4)
_cell_length_b 24.323(9)
_cell_length_c 10.289(4)
_cell_measurement_temperature 298(2)
_cell_volume 2258.4(15)
_diffrn_ambient_temperature 298(2)
_exptl_crystal_density_diffrn 1.508
_cod_depositor_comments
;
The following automatic conversions were performed:
'_symmetry_cell_setting' value 'Monoclinic' changed to 'monoclinic'
according to '/home/saulius/struct/CIF-dictionaries/cif_core.dic'
dictionary named 'cif_core.dic' version 2.4.1 from 2010-06-29.

Automatic conversion script
Id: cif_fix_enum 1527 2010-12-29 10:47:43Z saulius 
;
_cod_original_sg_symbol_H-M 'P 21/c'
_cod_original_formula_sum 'C20 H26 Cl1 Co1 N4 O6'
_cod_database_code 8100345

loop_
_symmetry_equiv_pos_as_xyz
'x, y, z'
'-x, y+1/2, -z+1/2'
'-x, -y, -z'
'x, -y-1/2, z-1/2'

loop_
_atom_site_label
_atom_site_type_symbol
_atom_site_fract_x
_atom_site_fract_y
_atom_site_fract_z
_atom_site_U_iso_or_equiv
_atom_site_adp_type
_atom_site_occupancy
_atom_site_symmetry_multiplicity
_atom_site_Wyckoff_symbol
_atom_site_calc_flag
_atom_site_refinement_flags
_atom_site_disorder_assembly
_atom_site_disorder_group
Co1 Co 0.16303(5) 0.350874(19) 0.70452(5) 0.05095(18) Uani 1 4 e d . . .
Cl1 Cl 0.81863(17) 0.50765(6) 0.66443(15) 0.0957(4) Uani 1 4 e d . . .
N1 N 0.1673(3) 0.40222(12) 0.8456(3) 0.0611(8) Uani 1 4 e d . . .
N2 N 0.3149(4) 0.39817(16) 0.6791(4) 0.0659(10) Uani 1 4 e d . . .
N3 N 0.1545(3) 0.30161(13) 0.5591(3) 0.0539(8) Uani 1 4 e d . . .
N4 N 0.0022(4) 0.38923(16) 0.5602(4) 0.0650(10) Uani 1 4 e d . . .
O1 O 0.0206(3) 0.30556(10) 0.7355(2) 0.0606(7) Uani 1 4 e d . . .
O2 O 0.3205(2) 0.31254(10) 0.8413(2) 0.0563(6) Uani 1 4 e d . . .
O3 O 0.7592(4) 0.45527(16) 0.6227(4) 0.1184(12) Uani 1 4 e d . . .
O4 O 0.9396(6) 0.51052(19) 0.6180(8) 0.225(3) Uani 1 4 e d . . .
O5 O 0.7289(7) 0.54915(19) 0.5904(5) 0.212(3) Uani 1 4 e d . . .
O6 O 0.8551(10) 0.5152(2) 0.7977(5) 0.277(4) Uani 1 4 e d . . .
C1 C -0.0691(4) 0.32119(17) 0.7953(4) 0.0618(10) Uani 1 4 e d . . .
C2 C -0.0479(4) 0.36682(19) 0.8821(4) 0.0661(11) Uani 1 4 e d . . .
C3 C -0.1484(6) 0.3787(2) 0.9494(5) 0.1016(16) Uani 1 4 e d . . .
H1 H -0.1330 0.4087 1.0089 0.122 Uiso 1 4 e calc R . .
C4 C -0.2690(7) 0.3449(3) 0.9252(6) 0.121(2) Uani 1 4 e d . . .
H2 H -0.3364 0.3521 0.9681 0.145 Uiso 1 4 e calc R . .
C5 C -0.2896(6) 0.3004(3) 0.8370(6) 0.114(2) Uani 1 4 e d . . .
H3 H -0.3715 0.2779 0.8215 0.137 Uiso 1 4 e calc R . .
C6 C -0.1957(4) 0.2887(2) 0.7731(5) 0.0826(13) Uani 1 4 e d . . .
H4 H -0.2142 0.2586 0.7133 0.099 Uiso 1 4 e calc R . .
C7 C 0.0756(5) 0.40396(17) 0.9080(4) 0.0696(12) Uani 1 4 e d . . .
H5 H 0.0892 0.4311 0.9752 0.083 Uiso 1 4 e calc R . .
C8 C 0.2920(6) 0.4402(2) 0.8787(5) 0.0867(14) Uani 1 4 e d . . .
C9 C 0.3215(6) 0.4514(2) 0.7511(6) 0.0881(14) Uani 1 4 e d . . .
C10 C 0.4610(6) 0.4830(2) 0.7729(6) 0.132(2) Uani 1 4 e d . . .
H10A H 0.4711 0.4887 0.6845 0.198 Uiso 1 4 e calc R . .
H10B H 0.5446 0.4626 0.8334 0.198 Uiso 1 4 e calc R . .
H10C H 0.4565 0.5179 0.8147 0.198 Uiso 1 4 e calc R . .
C11 C 0.3522(4) 0.26054(17) 0.8317(4) 0.0551(9) Uani 1 4 e d . . .
C12 C 0.2972(4) 0.22967(16) 0.7070(4) 0.0579(10) Uani 1 4 e d . . .
C13 C 0.3410(5) 0.17432(18) 0.7081(5) 0.0778(12) Uani 1 4 e d . . .
H11 H 0.3044 0.1539 0.6260 0.093 Uiso 1 4 e calc R . .
C14 C 0.4352(5) 0.15024(19) 0.8259(6) 0.0851(13) Uani 1 4 e d . . .
H12 H 0.4621 0.1136 0.8246 0.102 Uiso 1 4 e calc R . .
C15 C 0.4912(4) 0.18039(19) 0.9483(5) 0.0746(12) Uani 1 4 e d . . .
H13 H 0.5562 0.1639 1.0292 0.089 Uiso 1 4 e calc R . .
C16 C 0.4518(4) 0.23424(18) 0.9512(4) 0.0640(10) Uani 1 4 e d . . .
H14 H 0.4916 0.2539 1.0342 0.077 Uiso 1 4 e calc R . .
C17 C 0.2051(4) 0.25284(18) 0.5770(4) 0.0614(10) Uani 1 4 e d . . .
H15 H 0.1798 0.2304 0.4985 0.074 Uiso 1 4 e calc R . .
C18 C 0.0626(5) 0.3222(2) 0.4212(4) 0.0724(12) Uani 1 4 e d . . .
C19 C -0.0690(5) 0.35081(19) 0.4407(4) 0.0734(12) Uani 1 4 e d . . .
C20 C -0.1724(8) 0.3784(3) 0.3128(6) 0.1021(17) Uani 1 4 e d . . .
H6 H 0.390(4) 0.4230(15) 0.957(4) 0.082(13) Uiso 1 4 e d . . .
H7 H 0.290(3) 0.4841(13) 0.933(3) 0.052(9) Uiso 1 4 e d . . .
H8 H 0.220(4) 0.4731(14) 0.687(3) 0.065(11) Uiso 1 4 e d . . .
H9 H 0.389(4) 0.3835(14) 0.715(3) 0.040(12) Uiso 1 4 e d . . .
H10 H 0.302(4) 0.4038(15) 0.582(4) 0.076(13) Uiso 1 4 e d . . .
H16 H 0.114(4) 0.3488(16) 0.387(4) 0.085(14) Uiso 1 4 e d . . .
H17 H 0.031(4) 0.2939(16) 0.359(4) 0.069(12) Uiso 1 4 e d . . .
H18 H -0.156(4) 0.3279(15) 0.449(4) 0.078(13) Uiso 1 4 e d . . .
H19 H -0.060(4) 0.4037(16) 0.593(4) 0.074(14) Uiso 1 4 e d . . .
H20 H 0.025(3) 0.4185(14) 0.529(3) 0.044(11) Uiso 1 4 e d . . .
H21 H -0.108(5) 0.4100(19) 0.299(4) 0.104(17) Uiso 1 4 e d . . .
H22 H -0.222(6) 0.352(2) 0.241(5) 0.13(2) Uiso 1 4 e d . . .
H23 H -0.256(6) 0.407(3) 0.316(5) 0.16(2) Uiso 1 4 e d . . .

loop_
_atom_site_aniso_label
_atom_site_aniso_U_11
_atom_site_aniso_U_22
_atom_site_aniso_U_33
_atom_site_aniso_U_23
_atom_site_aniso_U_13
_atom_site_aniso_U_12
Co1 0.0518(3) 0.0565(3) 0.0513(3) -0.0054(2) 0.0269(2) -0.0057(2)
Cl1 0.1251(11) 0.0755(9) 0.1070(10) 0.0208(8) 0.0667(9) 0.0236(8)
N1 0.067(2) 0.058(2) 0.0597(19) -0.0118(16) 0.0255(17) -0.0039(17)
N2 0.057(3) 0.071(3) 0.072(3) 0.006(2) 0.027(2) -0.009(2)
N3 0.0508(18) 0.071(2) 0.0432(17) -0.0089(15) 0.0214(15) -0.0051(16)
N4 0.074(3) 0.063(3) 0.068(2) -0.003(2) 0.037(2) 0.000(2)
O1 0.0586(16) 0.0675(17) 0.0669(16) -0.0071(13) 0.0361(14) -0.0129(13)
O2 0.0574(15) 0.0592(17) 0.0524(14) -0.0058(12) 0.0202(12) -0.0022(12)
O3 0.126(3) 0.098(3) 0.148(3) -0.005(2) 0.070(2) 0.007(2)
O4 0.192(5) 0.132(4) 0.440(9) -0.028(5) 0.220(6) -0.026(3)
O5 0.359(7) 0.133(4) 0.165(4) 0.069(3) 0.119(5) 0.136(5)
O6 0.569(13) 0.143(4) 0.076(3) -0.019(3) 0.069(5) -0.039(6)
C1 0.052(2) 0.077(3) 0.063(2) 0.022(2) 0.029(2) 0.010(2)
C2 0.064(3) 0.089(3) 0.057(2) 0.020(2) 0.036(2) 0.019(2)
C3 0.103(4) 0.139(5) 0.083(3) 0.016(3) 0.058(3) 0.032(4)
C4 0.091(4) 0.194(7) 0.114(5) 0.046(5) 0.079(4) 0.039(5)
C5 0.072(4) 0.172(6) 0.115(5) 0.047(4) 0.054(4) 0.009(4)
C6 0.051(3) 0.115(4) 0.090(3) 0.024(3) 0.035(3) -0.002(2)
C7 0.091(3) 0.077(3) 0.048(2) -0.002(2) 0.034(2) 0.022(3)
C8 0.090(4) 0.077(3) 0.086(3) -0.024(3) 0.024(3) -0.023(3)
C9 0.090(4) 0.069(3) 0.104(4) -0.013(3) 0.034(3) -0.033(3)
C10 0.107(4) 0.130(5) 0.157(5) -0.016(4) 0.046(4) -0.040(4)
C11 0.046(2) 0.066(3) 0.064(3) -0.001(2) 0.033(2) -0.0095(19)
C12 0.053(2) 0.059(3) 0.072(3) -0.007(2) 0.035(2) -0.0052(19)
C13 0.078(3) 0.071(3) 0.089(3) -0.013(3) 0.035(3) -0.006(3)
C14 0.084(3) 0.062(3) 0.116(4) -0.002(3) 0.045(3) 0.005(3)
C15 0.067(3) 0.074(3) 0.091(3) 0.023(3) 0.039(3) 0.006(2)
C16 0.051(2) 0.081(3) 0.068(3) 0.006(2) 0.031(2) -0.006(2)
C17 0.056(2) 0.071(3) 0.063(3) -0.023(2) 0.029(2) -0.007(2)
C18 0.077(3) 0.087(4) 0.055(3) -0.016(3) 0.027(2) -0.002(3)
C19 0.069(3) 0.084(3) 0.057(2) -0.013(2) 0.012(2) 0.008(3)
C20 0.100(4) 0.108(5) 0.078(4) 0.002(3) 0.009(3) -0.001(4)

loop_
_geom_bond_atom_site_label_1
_geom_bond_atom_site_label_2
_geom_bond_distance
_geom_bond_site_symmetry_2
_geom_bond_publ_flag
Co1 O1 1.884(2) . ?
Co1 N3 1.895(3) . ?
Co1 O2 1.899(2) . ?
Co1 N1 1.904(3) . ?
Co1 N4 1.951(4) . ?
Co1 N2 1.961(3) . ?
Cl1 O6 1.298(4) . ?
Cl1 O5 1.368(4) . ?
Cl1 O3 1.399(4) . ?
Cl1 O4 1.422(5) . ?
N1 C7 1.276(4) . ?
N1 C8 1.460(5) . ?
N2 C9 1.481(6) . ?
N3 C17 1.271(4) . ?
N3 C18 1.459(5) . ?
N4 C19 1.496(5) . ?
O1 C1 1.294(4) . ?
O2 C11 1.314(4) . ?
C1 C2 1.392(5) . ?
C1 C6 1.407(5) . ?
C2 C3 1.417(5) . ?
C2 C7 1.445(6) . ?
C3 C4 1.376(7) . ?
C4 C5 1.379(8) . ?
C5 C6 1.336(6) . ?
C8 C9 1.468(6) . ?
C9 C10 1.500(6) . ?
C11 C16 1.408(5) . ?
C11 C12 1.411(5) . ?
C12 C13 1.411(5) . ?
C12 C17 1.424(5) . ?
C13 C14 1.354(5) . ?
C14 C15 1.384(5) . ?
C15 C16 1.368(5) . ?
C18 C19 1.530(6) . ?
C19 C20 1.489(6) . ?
